data_2010594
loop_
_publ_author_name
'Cronin, Leroy'
'Adams, Dave A.'
'Nightingale, David J.'
'Clark, James H.'

_publ_section_title
;
 4-Chloro-<i>N</i>-(4-cyano-2-nitrophenyl)-3-nitrobenzamide
;
_journal_issue 2
_journal_name_full 'Acta Crystallographica Section C'
_journal_page_first 244
_journal_page_last 245
_journal_paper_doi 10.1107/S0108270199014651
_journal_volume 56
_journal_year 2000
_chemical_formula_moiety 'C14 H7 Cl1 N4 O5'
_chemical_formula_sum 'C14 H7 Cl N4 O5'
_chemical_formula_weight 346.69
_chemical_name_systematic
;
4-Chloro-N-(4-cyano-2-nitrophenyl)-3-nitrobenzamide
;
_space_group_IT_number 2
_symmetry_cell_setting triclinic
_symmetry_space_group_name_Hall '-P 1'
_symmetry_space_group_name_H-M 'P -1'
_cell_angle_alpha 91.59(16)
_cell_angle_beta 112.9(2)
_cell_angle_gamma 88.12(8)
_cell_formula_units_Z 2
_cell_length_a 7.804(13)
_cell_length_b 12.931(6)
_cell_length_c 7.49(4)
_cell_measurement_reflns_used 20
_cell_measurement_temperature 293(2)
_cell_measurement_theta_max 15
_cell_measurement_theta_min 9
_cell_volume 696(4)
_computing_cell_refinement TEXSAN
_computing_data_collection 'TEXSAN (Molecular Structure Corporation, 1993)'
_computing_data_reduction TEXSAN
_computing_molecular_graphics 'ORTEP (Johnson, 1965)'
_computing_publication_material SHELXL93
_computing_structure_refinement 'SHELXL93 (Sheldrick, 1993)'
_computing_structure_solution 'SHELXS86 (Sheldrick, 1985)'
_diffrn_ambient_temperature 293(2)
_diffrn_measurement_device 'Rigaku four-circle AFC6'
_diffrn_measurement_method \w-2\q
_diffrn_radiation_monochromator graphite
_diffrn_radiation_source 'fine-focus sealed tube'
_diffrn_radiation_type MoK\a
_diffrn_radiation_wavelength .71069
_diffrn_reflns_av_sigmaI/netI .0396
_diffrn_reflns_limit_h_max 9
_diffrn_reflns_limit_h_min 0
_diffrn_reflns_limit_k_max 15
_diffrn_reflns_limit_k_min -15
_diffrn_reflns_limit_l_max 8
_diffrn_reflns_limit_l_min -8
_diffrn_reflns_number 2453
_diffrn_reflns_theta_max 25.03
_diffrn_reflns_theta_min 2.83
_diffrn_standards_decay_% 'variation 0.5'
_diffrn_standards_interval_count 150
_diffrn_standards_number 3
_exptl_absorpt_coefficient_mu .312
_exptl_absorpt_correction_T_max .940
_exptl_absorpt_correction_T_min .782
_exptl_absorpt_correction_type 'empirical via \y scans (North et al., 1968)'
_exptl_crystal_colour yellow
_exptl_crystal_density_diffrn 1.656
_exptl_crystal_density_meas ?
_exptl_crystal_description needle
_exptl_crystal_F_000 352
_exptl_crystal_size_max .55
_exptl_crystal_size_mid .2
_exptl_crystal_size_min .2
_refine_diff_density_max .24
_refine_diff_density_min -.31
_refine_ls_extinction_method none
_refine_ls_goodness_of_fit_all 1.053
_refine_ls_goodness_of_fit_obs 1.092
_refine_ls_hydrogen_treatment mixed
_refine_ls_matrix_type full
_refine_ls_number_parameters 220
_refine_ls_number_reflns 2452
_refine_ls_number_restraints 0
_refine_ls_restrained_S_all 1.136
_refine_ls_restrained_S_obs 1.092
_refine_ls_R_factor_all .088
_refine_ls_R_factor_obs .046
_refine_ls_shift/esd_max .001
_refine_ls_shift/esd_mean .000
_refine_ls_structure_factor_coef Fsqd
_refine_ls_weighting_details 'calc w = 1/[\s^2^(Fo^2^)+(0.0735P)^2^+0.1533P] where P = (Fo^2^+2Fc^2^)/3'
_refine_ls_weighting_scheme calc
_refine_ls_wR_factor_all .145
_refine_ls_wR_factor_obs .115
_reflns_number_observed 1747
_reflns_number_total 2453
_reflns_observed_criterion I>2\s(I)
_cod_data_source_file bm1358.cif
_cod_data_source_block I
_cod_depositor_comments
;
The following automatic conversions were performed:

'_exptl_crystal_density_meas' value 'not measured' was changed to '?'
- the value is perceived as not measured.

Automatic conversion script
Id: cif_fix_values 3008 2015-01-20 13:52:24Z robertas 
;
_cod_original_cell_volume 695(4)
_cod_original_formula_sum 'C14 H7 Cl1 N4 O5'
_cod_database_code 2010594

loop_
_symmetry_equiv_pos_as_xyz
'x, y, z'
'-x, -y, -z'

loop_
_atom_site_aniso_label
_atom_site_aniso_U_11
_atom_site_aniso_U_22
_atom_site_aniso_U_33
_atom_site_aniso_U_12
_atom_site_aniso_U_13
_atom_site_aniso_U_23
Cl1 .0491(5) .0239(4) .0773(6) -.0052(3) .0208(4) -.0003(3)
O1 .0259(11) .0422(12) .079(2) -.0052(9) .0198(11) -.0050(11)
O2 .0403(12) .0245(10) .0609(14) -.0026(8) .0197(10) -.0075(9)
N3 .0268(12) .0234(12) .054(2) -.0042(9) .0134(11) -.0017(11)
O4 .0384(13) .094(2) .074(2) -.0077(13) .0292(13) .0130(15)
O5 .0384(13) .0551(15) .089(2) -.0173(11) .0040(13) -.0209(14)
N1 .047(2) .0302(15) .088(2) -.0057(12) .0249(15) -.0093(14)
N2 .0298(13) .0288(13) .0395(14) -.0009(10) .0148(10) .0015(10)
O3 .0301(11) .0308(11) .0652(15) .0013(9) .0010(10) -.0040(10)
N4 .0279(13) .0341(14) .053(2) -.0061(10) .0114(12) .0050(12)
C1 .035(2) .028(2) .056(2) -.0021(12) .0180(14) -.0045(13)
C2 .036(2) .0237(14) .035(2) -.0040(11) .0134(12) -.0028(11)
C3 .035(2) .0287(14) .046(2) .0013(12) .0148(13) -.0037(12)
C4 .0243(14) .0316(15) .048(2) -.0046(11) .0142(13) -.0042(12)
C5 .0290(14) .0259(13) .032(2) -.0044(11) .0103(11) -.0004(11)
C6 .0259(13) .0256(13) .0306(14) -.0018(10) .0103(11) -.0009(11)
C7 .0316(15) .0267(14) .038(2) -.0061(11) .0140(12) -.0020(11)
C8 .0268(14) .0288(14) .037(2) -.0055(11) .0128(12) -.0018(12)
C9 .0270(14) .0275(14) .0308(15) -.0037(11) .0096(11) -.0003(11)
C10 .0243(14) .0298(14) .038(2) -.0001(11) .0125(12) -.0007(12)
C11 .0238(14) .0304(14) .035(2) -.0056(11) .0104(12) .0029(12)
C12 .0318(15) .0243(14) .036(2) -.0036(11) .0113(12) .0006(11)
C13 .0274(15) .034(2) .048(2) .0040(12) .0152(13) .0031(13)
C14 .0246(14) .0300(14) .041(2) -.0045(11) .0125(12) .0029(12)

loop_
_atom_site_label
_atom_site_fract_x
_atom_site_fract_y
_atom_site_fract_z
_atom_site_U_iso_or_equiv
_atom_site_thermal_displace_type
_atom_site_calc_flag
_atom_site_refinement_flags
_atom_site_occupancy
_atom_site_disorder_group
_atom_site_type_symbol
Cl1 .72328(11) .44652(6) .42411(13) .0512(3) Uani d . 1 . Cl
O1 -.1103(3) -.1416(2) .0668(3) .0491(6) Uani d . 1 . O
O2 .0890(3) -.02284(14) .2026(3) .0420(5) Uani d . 1 . O
N3 .4317(3) -.0462(2) .2098(4) .0355(6) Uani d . 1 . N
H3A .342(4) -.000(3) .183(5) .043 Uiso d . 1 . H
O4 1.0909(3) .2578(2) .3301(4) .0663(7) Uani d . 1 . O
O5 1.0947(3) .3336(2) .5918(4) .0673(8) Uani d . 1 . O
N1 .2131(4) -.5540(2) .0408(5) .0554(8) Uani d . 1 . N
N2 .0499(3) -.1114(2) .1366(3) .0323(5) Uani d . 1 . N
O3 .7448(3) -.0701(2) .3766(3) .0476(6) Uani d . 1 . O
N4 1.0199(3) .2826(2) .4435(4) .0395(6) Uani d . 1 . N
C1 .2418(4) -.4673(2) .0663(5) .0393(7) Uani d . 1 . C
C2 .2846(4) -.3588(2) .0977(4) .0320(6) Uani d . 1 . C
C3 .4616(4) -.3275(2) .1227(4) .0370(7) Uani d . 1 . C
H3 .5493(4) -.3762(2) .1161(4) .044 Uiso calc R 1 . H
C4 .5077(4) -.2251(2) .1570(4) .0345(7) Uani d . 1 . C
H4 .6258(4) -.2052(2) .1710(4) .041 Uiso calc R 1 . H
C5 .3797(4) -.1504(2) .1712(4) .0294(6) Uani d . 1 . C
C6 .1997(3) -.1832(2) .1383(4) .0276(6) Uani d . 1 . C
C7 .1522(4) -.2861(2) .1031(4) .0318(6) Uani d . 1 . C
H7 .0327(4) -.3063(2) .0832(4) .038 Uiso calc R 1 . H
C8 .6100(4) -.0128(2) .3105(4) .0308(6) Uani d . 1 . C
C9 .6280(3) .1029(2) .3345(4) .0289(6) Uani d . 1 . C
C10 .8037(4) .1412(2) .3704(4) .0308(6) Uani d . 1 . C
H10 .9006(4) .0967(2) .3731(4) .037 Uiso calc R 1 . H
C11 .8316(3) .2456(2) .4015(4) .0301(6) Uani d . 1 . C
C12 .6897(4) .3150(2) .3955(4) .0312(6) Uani d . 1 . C
C13 .5151(4) .2765(2) .3598(4) .0361(7) Uani d . 1 . C
H13 .4180(4) .3214(2) .3554(4) .043 Uiso calc R 1 . H
C14 .4857(4) .1714(2) .3307(4) .0318(6) Uani d . 1 . C
H14 .3687(4) .1462(2) .3082(4) .038 Uiso calc R 1 . H

loop_
_atom_type_symbol
_atom_type_description
_atom_type_scat_dispersion_real
_atom_type_scat_dispersion_imag
_atom_type_scat_source
C C .0033 .0016 'International Tables Vol C Tables 4.2.6.8 and 6.1.1.4'
H H .0000 .0000 'International Tables Vol C Tables 4.2.6.8 and 6.1.1.4'
Cl Cl .1484 .1585 'International Tables Vol C Tables 4.2.6.8 and 6.1.1.4'
N N .0061 .0033 'International Tables Vol C Tables 4.2.6.8 and 6.1.1.4'
O O .0106 .0060 'International Tables Vol C Tables 4.2.6.8 and 6.1.1.4'

loop_
_geom_angle_atom_site_label_1
_geom_angle_atom_site_label_2
_geom_angle_atom_site_label_3
_geom_angle
_geom_angle_publ_flag
C8 N3 C5 125.4(3) y
O1 N2 O2 122.5(2) y
O1 N2 C6 118.3(2) y
O2 N2 C6 119.2(2) y
O4 N4 O5 124.9(3) y
O4 N4 C11 117.3(3) y
O5 N4 C11 117.7(3) y
N1 C1 C2 177.8(3) y
C7 C2 C3 119.9(3) ?
C7 C2 C1 120.9(3) ?
C3 C2 C1 119.2(3) ?
C4 C3 C2 120.5(3) ?
C3 C4 C5 120.9(3) ?
C4 C5 C6 117.4(2) ?
C4 C5 N3 119.8(3) ?
C6 C5 N3 122.7(2) ?
C7 C6 C5 121.8(3) ?
C7 C6 N2 115.6(2) ?
C5 C6 N2 122.6(2) ?
C6 C7 C2 119.2(3) ?
O3 C8 N3 123.9(3) y
O3 C8 C9 121.1(3) y
N3 C8 C9 114.9(3) y
C14 C9 C10 119.1(3) ?
C14 C9 C8 124.7(2) ?
C10 C9 C8 116.2(2) ?
C11 C10 C9 119.2(3) ?
C10 C11 C12 122.2(2) ?
C10 C11 N4 117.5(2) ?
C12 C11 N4 120.3(3) ?
C13 C12 C11 118.4(3) ?
C13 C12 Cl1 119.7(2) ?
C11 C12 Cl1 121.9(2) ?
C14 C13 C12 120.0(3) ?
C13 C14 C9 121.1(3) ?

loop_
_geom_bond_atom_site_label_1
_geom_bond_atom_site_label_2
_geom_bond_site_symmetry_2
_geom_bond_distance
_geom_bond_publ_flag
Cl1 C12 . 1.724(3) y
O1 N2 . 1.225(4) y
O2 N2 . 1.234(3) y
N3 C8 . 1.377(5) y
N3 C5 . 1.409(4) y
O4 N4 . 1.213(5) y
O5 N4 . 1.219(6) y
N1 C1 . 1.147(4) y
N2 C6 . 1.465(4) y
O3 C8 . 1.210(4) y
N4 C11 . 1.472(4) y
C1 C2 . 1.445(4) y
C2 C7 . 1.385(4) ?
C2 C3 . 1.392(4) ?
C3 C4 . 1.374(4) ?
C4 C5 . 1.399(4) ?
C5 C6 . 1.406(4) ?
C6 C7 . 1.383(4) ?
C8 C9 . 1.506(4) ?
C9 C14 . 1.390(4) ?
C9 C10 . 1.396(4) ?
C10 C11 . 1.373(4) ?
C11 C12 . 1.390(4) ?
C12 C13 . 1.389(4) ?
C13 C14 . 1.382(4) ?

loop_
_cod_related_entry_id
_cod_related_entry_database
_cod_related_entry_code
1 ChemSpider 21107173
